data_1571722
loop_
_publ_author_name
'Li, Yang'
'Ok, Kang Min'

_publ_section_title
;
 Crystal clear: unveiling giant birefringence in organic--inorganic
 cocrystals
;
_journal_issue 26
_journal_name_full 'Chemical Science'
_journal_page_first 10193
_journal_page_last 10199
_journal_paper_doi 10.1039/D4SC02569E
_journal_volume 15
_journal_year 2024
_chemical_formula_moiety 'C10 H14 Li2 N4 O10, 2(C5 H5 N O)'
_chemical_formula_sum 'C20 H24 Li2 N6 O12'
_chemical_formula_weight 554.33
_space_group_crystal_system triclinic
_space_group_IT_number 2
_space_group_name_Hall '-P 1'
_space_group_name_H-M_alt 'P -1'
_atom_sites_solution_hydrogens mixed
_atom_sites_solution_primary dual
_audit_creation_date 2024-04-08
_audit_creation_method
;
Olex2 1.5
(compiled 2024.02.16 svn.r378c4104 for OlexSys, GUI svn.r6928)
;
_audit_update_record
;
2024-04-08 deposited with the CCDC.	2024-05-27 downloaded from the CCDC.
;
_cell_angle_alpha 82.101(2)
_cell_angle_beta 68.227(2)
_cell_angle_gamma 70.184(2)
_cell_formula_units_Z 1
_cell_length_a 8.2120(6)
_cell_length_b 8.9624(6)
_cell_length_c 9.9320(7)
_cell_measurement_reflns_used 8708
_cell_measurement_temperature 140
_cell_measurement_theta_max 28.33
_cell_measurement_theta_min 2.81
_cell_volume 638.59(8)
_computing_cell_refinement 'SAINT V8.40B (?, 2016)'
_computing_data_reduction 'SAINT V8.40B (?, 2016)'
_computing_molecular_graphics 'Olex2 1.5 (Dolomanov et al., 2009)'
_computing_publication_material 'Olex2 1.5 (Dolomanov et al., 2009)'
_computing_structure_refinement 'XL  (Sheldrick, 2008)'
_computing_structure_solution 'SHELXT 2018/2 (Sheldrick, 2018)'
_diffrn_ambient_temperature 140
_diffrn_detector 'Bruker APEX2 area detector'
_diffrn_detector_area_resol_mean 7.9
_diffrn_detector_type 'CCD area detector'
_diffrn_measured_fraction_theta_full 0.993
_diffrn_measured_fraction_theta_max 0.995
_diffrn_measurement_device 'three-circle diffractometer'
_diffrn_measurement_device_type 'Bruker SMART APEX2 area detector'
_diffrn_measurement_method '\w and \f scans'
_diffrn_radiation_monochromator 'mirror optics'
_diffrn_radiation_probe x-ray
_diffrn_radiation_type MoK\a
_diffrn_radiation_wavelength 0.71073
_diffrn_reflns_av_R_equivalents 0.0502
_diffrn_reflns_av_unetI/netI 0.0377
_diffrn_reflns_Laue_measured_fraction_full 0.993
_diffrn_reflns_Laue_measured_fraction_max 0.995
_diffrn_reflns_limit_h_max 10
_diffrn_reflns_limit_h_min -10
_diffrn_reflns_limit_k_max 11
_diffrn_reflns_limit_k_min -11
_diffrn_reflns_limit_l_max 13
_diffrn_reflns_limit_l_min -13
_diffrn_reflns_number 14595
_diffrn_reflns_point_group_measured_fraction_full 0.993
_diffrn_reflns_point_group_measured_fraction_max 0.995
_diffrn_reflns_theta_full 25.242
_diffrn_reflns_theta_max 28.317
_diffrn_reflns_theta_min 2.416
_diffrn_source 'microfocus sealed X-ray tube'
_diffrn_source_current 30.0
_diffrn_source_power 1.5
_diffrn_source_type 'Incoatec I\ms'
_diffrn_source_voltage 50.0
_diffrn_standards_number 0
_exptl_absorpt_coefficient_mu 0.119
_exptl_absorpt_correction_T_max 0.7457
_exptl_absorpt_correction_T_min 0.5588
_exptl_absorpt_correction_type multi-scan
_exptl_absorpt_process_details
;
SADABS-2016/2 (Bruker,2016/2) was used for absorption correction.
wR2(int) was 0.1055 before and 0.0893 after correction.
The Ratio of minimum to maximum transmission is 0.7494.
The \l/2 correction factor is Not present.
;
_exptl_crystal_colour 'clear light colourless'
_exptl_crystal_colour_lustre clear
_exptl_crystal_colour_modifier light
_exptl_crystal_colour_primary colourless
_exptl_crystal_density_diffrn 1.441
_exptl_crystal_description block
_exptl_crystal_F_000 288
_exptl_crystal_size_max 0.289
_exptl_crystal_size_mid 0.21
_exptl_crystal_size_min 0.178
_refine_diff_density_max 0.434
_refine_diff_density_min -0.230
_refine_diff_density_rms 0.050
_refine_ls_extinction_method none
_refine_ls_goodness_of_fit_ref 1.022
_refine_ls_hydrogen_treatment constr
_refine_ls_matrix_type full
_refine_ls_number_parameters 184
_refine_ls_number_reflns 3158
_refine_ls_number_restraints 1
_refine_ls_restrained_S_all 1.025
_refine_ls_R_factor_all 0.0453
_refine_ls_R_factor_gt 0.0404
_refine_ls_shift/su_max 0.000
_refine_ls_shift/su_mean 0.000
_refine_ls_structure_factor_coef Fsqd
_refine_ls_weighting_details 'w=1/[\s^2^(Fo^2^)+(0.0634P)^2^+0.1873P] where P=(Fo^2^+2Fc^2^)/3'
_refine_ls_weighting_scheme calc
_refine_ls_wR_factor_gt 0.1088
_refine_ls_wR_factor_ref 0.1127
_reflns_Friedel_coverage 0.000
_reflns_number_gt 2802
_reflns_number_total 3158
_reflns_threshold_expression 'I > 2\s(I)'
_cod_data_source_file d4sc02569e2.cif
_cod_data_source_block 2
_cod_depositor_comments 'Adding full bibliography for 1571720--1571722.cif.'
_cod_database_code 1571722
_shelx_shelxl_version_number 2019/1
_shelx_space_group_comment
;
The symmetry employed for this shelxl refinement is uniquely defined
by the following loop, which should always be used as a source of
symmetry information in preference to the above space-group names.
They are only intended as comments.
;
_shelx_estimated_absorpt_t_max 0.979
_shelx_estimated_absorpt_t_min 0.967
_olex2_refinement_description
;
1. Fixed Uiso
 At 1.2 times of:
  All C(H) groups, All N(H) groups
 At 1.5 times of:
  All O(H,H) groups
2. Restrained distances
 Li1-H6A \\sim Li1-H6B
 with sigma of 0.02
3.a Free rotating group:
 O6(H6A,H6B)
3.b Aromatic/amide H refined with riding coordinates:
 N4(H4), N2(H2A), C6(H6), C5(H5), C3(H3), C11(H11), C9(H9), C8(H8), C7(H7),
 C2(H2)
;
_olex2_submission_special_instructions 'No special instructions were received'

loop_
_space_group_symop_operation_xyz
'x, y, z'
'-x, -y, -z'

loop_
_atom_site_label
_atom_site_type_symbol
_atom_site_fract_x
_atom_site_fract_y
_atom_site_fract_z
_atom_site_U_iso_or_equiv
_atom_site_adp_type
_atom_site_occupancy
_atom_site_site_symmetry_order
_atom_site_calc_flag
_atom_site_refinement_flags_posn
_atom_site_refinement_flags_adp
_atom_site_refinement_flags_occupancy
_atom_site_disorder_assembly
_atom_site_disorder_group
O5 O 0.80197(13) 0.35259(12) 0.35094(11) 0.0297(2) Uani 1 1 d . . . . .
O6 O 1.00862(14) 0.16930(10) 0.07298(10) 0.0258(2) Uani 1 1 d G . . . .
H6A H 0.953665 0.104479 0.129638 0.039 Uiso 1 1 d DG U . . .
H6B H 1.026425 0.144261 -0.014062 0.039 Uiso 1 1 d DG U . . .
O2 O 0.89818(11) -0.08373(10) 0.21526(9) 0.02087(19) Uani 1 1 d . . . . .
O1 O 0.81610(11) 0.54992(10) 0.03903(9) 0.01951(19) Uani 1 1 d . . . . .
O7 O 0.95669(13) 0.21528(13) 0.48617(10) 0.0323(2) Uani 1 1 d . . . . .
O3 O 1.08853(13) 0.33392(12) 0.28984(10) 0.0299(2) Uani 1 1 d . . . . .
N3 N 0.94939(14) 0.30077(12) 0.37710(10) 0.0199(2) Uani 1 1 d . . . . .
N4 N 0.25572(13) 0.72844(12) 0.17353(11) 0.0211(2) Uani 1 1 d . . . . .
H4 H 0.134562 0.768255 0.204093 0.025 Uiso 1 1 calc R U . . .
N2 N 0.39601(14) -0.14835(13) 0.41845(11) 0.0236(2) Uani 1 1 d . . . . .
H2A H 0.287740 -0.163708 0.459631 0.028 Uiso 1 1 calc R U . . .
C6 C 0.57179(16) 0.02004(13) 0.29203(12) 0.0196(2) Uani 1 1 d . . . . .
H6 H 0.575823 0.121529 0.251099 0.024 Uiso 1 1 calc R U . . .
C5 C 0.54824(15) 0.75770(13) 0.03373(12) 0.0188(2) Uani 1 1 d . . . . .
H5 H 0.618132 0.820162 -0.031178 0.023 Uiso 1 1 calc R U . . .
C3 C 0.33610(16) 0.58170(15) 0.21797(13) 0.0211(2) Uani 1 1 d . . . . .
H3 H 0.260806 0.522074 0.280657 0.025 Uiso 1 1 calc R U . . .
C11 C 0.36002(16) 0.81444(14) 0.08252(13) 0.0208(2) Uani 1 1 d . . . . .
H11 H 0.300867 0.916857 0.051770 0.025 Uiso 1 1 calc R U . . .
C9 C 0.72111(16) -0.24988(14) 0.35154(13) 0.0205(2) Uani 1 1 d . . . . .
H9 H 0.827799 -0.335317 0.352305 0.025 Uiso 1 1 calc R U . . .
C10 C 0.74009(15) -0.10322(13) 0.28289(11) 0.0158(2) Uani 1 1 d . . . . .
C8 C 0.55093(17) -0.26820(15) 0.41602(13) 0.0229(3) Uani 1 1 d . . . . .
H8 H 0.540723 -0.367162 0.460227 0.028 Uiso 1 1 calc R U . . .
C7 C 0.40539(16) -0.00562(15) 0.35856(13) 0.0228(2) Uani 1 1 d . . . . .
H7 H 0.295047 0.077752 0.362785 0.027 Uiso 1 1 calc R U . . .
C2 C 0.52351(16) 0.51789(13) 0.17428(12) 0.0186(2) Uani 1 1 d . . . . .
H2 H 0.576938 0.414571 0.206899 0.022 Uiso 1 1 calc R U . . .
C1 C 0.64087(15) 0.60491(13) 0.07969(11) 0.0156(2) Uani 1 1 d . . . . .
Li1 Li 0.9869(3) 0.3823(2) 0.1118(2) 0.0200(4) Uani 1 1 d D . . . .

loop_
_atom_site_aniso_label
_atom_site_aniso_U_11
_atom_site_aniso_U_22
_atom_site_aniso_U_33
_atom_site_aniso_U_23
_atom_site_aniso_U_13
_atom_site_aniso_U_12
O5 0.0212(4) 0.0321(5) 0.0348(5) 0.0047(4) -0.0130(4) -0.0056(4)
O6 0.0350(5) 0.0202(4) 0.0226(4) 0.0012(3) -0.0057(4) -0.0146(4)
O2 0.0145(4) 0.0230(4) 0.0237(4) 0.0015(3) -0.0030(3) -0.0087(3)
O1 0.0120(4) 0.0197(4) 0.0225(4) 0.0036(3) -0.0038(3) -0.0035(3)
O7 0.0241(5) 0.0449(6) 0.0233(4) 0.0137(4) -0.0077(4) -0.0114(4)
O3 0.0258(5) 0.0395(5) 0.0258(5) 0.0048(4) -0.0027(4) -0.0208(4)
N3 0.0182(5) 0.0207(5) 0.0185(5) 0.0002(4) -0.0035(4) -0.0065(4)
N4 0.0119(4) 0.0264(5) 0.0246(5) -0.0019(4) -0.0051(4) -0.0063(4)
N2 0.0154(5) 0.0330(6) 0.0226(5) -0.0065(4) -0.0007(4) -0.0123(4)
C6 0.0189(5) 0.0176(5) 0.0213(5) -0.0005(4) -0.0072(4) -0.0039(4)
C5 0.0163(5) 0.0173(5) 0.0219(5) 0.0028(4) -0.0057(4) -0.0064(4)
C3 0.0187(5) 0.0255(6) 0.0219(5) 0.0009(4) -0.0050(4) -0.0130(5)
C11 0.0165(5) 0.0202(5) 0.0247(6) 0.0008(4) -0.0079(4) -0.0041(4)
C9 0.0186(5) 0.0171(5) 0.0238(5) -0.0010(4) -0.0045(4) -0.0059(4)
C10 0.0156(5) 0.0177(5) 0.0151(5) -0.0020(4) -0.0041(4) -0.0069(4)
C8 0.0248(6) 0.0219(6) 0.0223(5) -0.0019(4) -0.0028(5) -0.0128(5)
C7 0.0151(5) 0.0280(6) 0.0231(5) -0.0059(4) -0.0058(4) -0.0030(4)
C2 0.0185(5) 0.0172(5) 0.0216(5) 0.0018(4) -0.0073(4) -0.0078(4)
C1 0.0145(5) 0.0168(5) 0.0162(5) -0.0009(4) -0.0050(4) -0.0060(4)
Li1 0.0164(9) 0.0195(9) 0.0220(9) 0.0021(7) -0.0055(7) -0.0051(7)

loop_
_atom_type_symbol
_atom_type_description
_atom_type_scat_dispersion_real
_atom_type_scat_dispersion_imag
_atom_type_scat_source
C C 0.0033 0.0016 'International Tables Vol C Tables 4.2.6.8 and 6.1.1.4'
H H 0.0000 0.0000 'International Tables Vol C Tables 4.2.6.8 and 6.1.1.4'
Li Li -0.0003 0.0001 'International Tables Vol C Tables 4.2.6.8 and 6.1.1.4'
N N 0.0061 0.0033 'International Tables Vol C Tables 4.2.6.8 and 6.1.1.4'
O O 0.0106 0.0060 'International Tables Vol C Tables 4.2.6.8 and 6.1.1.4'

loop_
_exptl_crystal_face_index_h
_exptl_crystal_face_index_k
_exptl_crystal_face_index_l
_exptl_crystal_face_perp_dist
0.00 -1.00 -1.00 0.0730
0.00 1.00 1.00 0.1490
0.00 1.00 -1.00 0.1030
-1.00 1.00 0.00 0.1360
1.00 0.00 -1.00 0.0780
1.00 0.00 0.00 0.1010
-1.00 0.00 0.00 0.1240
1.00 0.00 1.00 0.1470
-1.00 0.00 -1.00 0.1110
1.00 1.00 -1.00 0.0850
-1.00 -1.00 1.00 0.0530
0.00 0.00 -1.00 0.0810
0.00 0.00 1.00 0.1130
0.00 1.00 0.00 0.1440
0.00 -1.00 0.00 0.0590
-1.00 1.00 1.00 0.1350
1.00 -1.00 -1.00 0.0800
1.00 1.00 0.00 0.1050
-1.00 -1.00 -1.00 0.0620
1.00 1.00 1.00 0.1050

loop_
_geom_angle_atom_site_label_1
_geom_angle_atom_site_label_2
_geom_angle_atom_site_label_3
_geom_angle
_geom_angle_site_symmetry_1
_geom_angle_site_symmetry_3
_geom_angle_publ_flag
N3 O5 Li1 85.91(8) . . ?
H6A O6 H6B 104.5 . . ?
Li1 O6 H6A 128.7 . . ?
Li1 O6 H6B 119.9 . . ?
C1 O1 Li1 133.77(9) . . ?
C1 O1 Li1 132.47(9) . 2_765 ?
Li1 O1 Li1 93.57(8) . 2_765 ?
N3 O3 Li1 93.95(9) . . ?
O5 N3 O3 118.52(10) . . ?
O5 N3 Li1 64.99(8) . . ?
O7 N3 O5 120.07(10) . . ?
O7 N3 O3 121.40(10) . . ?
O7 N3 Li1 160.13(10) . . ?
O3 N3 Li1 56.92(7) . . ?
C3 N4 H4 119.7 . . ?
C11 N4 H4 119.7 . . ?
C11 N4 C3 120.51(10) . . ?
C8 N2 H2A 119.6 . . ?
C7 N2 H2A 119.6 . . ?
C7 N2 C8 120.85(10) . . ?
C10 C6 H6 119.5 . . ?
C7 C6 H6 119.5 . . ?
C7 C6 C10 121.03(11) . . ?
C11 C5 H5 119.8 . . ?
C11 C5 C1 120.40(10) . . ?
C1 C5 H5 119.8 . . ?
N4 C3 H3 119.5 . . ?
N4 C3 C2 121.07(11) . . ?
C2 C3 H3 119.5 . . ?
N4 C11 C5 121.59(11) . . ?
N4 C11 H11 119.2 . . ?
C5 C11 H11 119.2 . . ?
C10 C9 H9 119.8 . . ?
C8 C9 H9 119.8 . . ?
C8 C9 C10 120.35(11) . . ?
O2 C10 C6 122.01(10) . . ?
O2 C10 C9 122.19(10) . . ?
C9 C10 C6 115.79(10) . . ?
N2 C8 C9 121.35(11) . . ?
N2 C8 H8 119.3 . . ?
C9 C8 H8 119.3 . . ?
N2 C7 C6 120.59(11) . . ?
N2 C7 H7 119.7 . . ?
C6 C7 H7 119.7 . . ?
C3 C2 H2 119.6 . . ?
C3 C2 C1 120.78(11) . . ?
C1 C2 H2 119.6 . . ?
O1 C1 C5 122.05(10) . . ?
O1 C1 C2 122.33(10) . . ?
C5 C1 C2 115.62(10) . . ?
O5 Li1 N3 29.10(4) . . ?
O5 Li1 Li1 139.64(12) . 2_765 ?
O6 Li1 O5 89.33(8) . . ?
O6 Li1 O1 114.87(11) . . ?
O6 Li1 O1 109.61(10) . 2_765 ?
O6 Li1 O3 99.86(9) . . ?
O6 Li1 N3 89.48(8) . . ?
O6 Li1 Li1 121.23(13) . 2_765 ?
O1 Li1 O5 102.04(9) . . ?
O1 Li1 O5 153.95(11) 2_765 . ?
O1 Li1 O1 86.43(8) . 2_765 ?
O1 Li1 O3 100.79(9) 2_765 . ?
O1 Li1 O3 139.89(11) . . ?
O1 Li1 N3 129.86(10) 2_765 . ?
O1 Li1 N3 127.72(10) . . ?
O1 Li1 Li1 43.49(6) . 2_765 ?
O1 Li1 Li1 42.94(6) 2_765 2_765 ?
O3 Li1 O5 57.14(6) . . ?
O3 Li1 N3 29.12(4) . . ?
O3 Li1 Li1 130.63(13) . 2_765 ?
N3 Li1 Li1 149.27(13) . 2_765 ?

loop_
_geom_bond_atom_site_label_1
_geom_bond_atom_site_label_2
_geom_bond_distance
_geom_bond_site_symmetry_2
_geom_bond_publ_flag
O5 N3 1.2521(13) . ?
O5 Li1 2.333(2) . ?
O6 H6A 0.8702 . ?
O6 H6B 0.8697 . ?
O6 Li1 1.935(2) . ?
O2 C10 1.2813(13) . ?
O1 C1 1.2726(13) . ?
O1 Li1 1.942(2) . ?
O1 Li1 1.962(2) 2_765 ?
O7 N3 1.2462(13) . ?
O3 N3 1.2529(13) . ?
O3 Li1 2.157(2) . ?
N3 Li1 2.568(2) . ?
N4 H4 0.8800 . ?
N4 C3 1.3521(16) . ?
N4 C11 1.3515(15) . ?
N2 H2A 0.8800 . ?
N2 C8 1.3530(17) . ?
N2 C7 1.3490(17) . ?
C6 H6 0.9500 . ?
C6 C10 1.4276(15) . ?
C6 C7 1.3632(16) . ?
C5 H5 0.9500 . ?
C5 C11 1.3644(15) . ?
C5 C1 1.4289(15) . ?
C3 H3 0.9500 . ?
C3 C2 1.3638(16) . ?
C11 H11 0.9500 . ?
C9 H9 0.9500 . ?
C9 C10 1.4249(15) . ?
C9 C8 1.3613(16) . ?
C8 H8 0.9500 . ?
C7 H7 0.9500 . ?
C2 H2 0.9500 . ?
C2 C1 1.4340(15) . ?
Li1 Li1 2.845(4) 2_765 ?

loop_
_geom_hbond_atom_site_label_D
_geom_hbond_atom_site_label_H
_geom_hbond_atom_site_label_A
_geom_hbond_distance_DH
_geom_hbond_distance_HA
_geom_hbond_distance_DA
_geom_hbond_angle_DHA
_geom_hbond_site_symmetry_A
_geom_hbond_publ_flag
O6 H6A O2 0.87 1.90 2.7432(12) 162.3 . yes
O6 H6B O2 0.87 1.96 2.8194(12) 172.2 2_755 yes
N4 H4 O2 0.88 1.92 2.7503(13) 157.4 1_465 yes
N2 H2A O5 0.88 2.43 3.0565(14) 128.8 2_656 yes
N2 H2A O7 0.88 2.07 2.9381(14) 168.0 2_656 yes

loop_
_geom_torsion_atom_site_label_1
_geom_torsion_atom_site_label_2
_geom_torsion_atom_site_label_3
_geom_torsion_atom_site_label_4
_geom_torsion
_geom_torsion_site_symmetry_1
_geom_torsion_site_symmetry_2
_geom_torsion_site_symmetry_3
_geom_torsion_site_symmetry_4
_geom_torsion_publ_flag
N4 C3 C2 C1 -0.01(18) . . . . ?
C3 N4 C11 C5 -0.65(18) . . . . ?
C3 C2 C1 O1 178.71(10) . . . . ?
C3 C2 C1 C5 -1.35(16) . . . . ?
C11 N4 C3 C2 1.06(18) . . . . ?
C11 C5 C1 O1 -178.32(11) . . . . ?
C11 C5 C1 C2 1.74(16) . . . . ?
C10 C6 C7 N2 0.50(18) . . . . ?
C10 C9 C8 N2 -0.81(18) . . . . ?
C8 N2 C7 C6 1.12(18) . . . . ?
C8 C9 C10 O2 -176.68(11) . . . . ?
C8 C9 C10 C6 2.28(16) . . . . ?
C7 N2 C8 C9 -0.97(18) . . . . ?
C7 C6 C10 O2 176.82(11) . . . . ?
C7 C6 C10 C9 -2.14(16) . . . . ?
C1 C5 C11 N4 -0.81(18) . . . . ?
Li1 O5 N3 O7 -158.29(12) . . . . ?
Li1 O5 N3 O3 20.12(11) . . . . ?
Li1 O1 C1 C5 -12.33(18) 2_765 . . . ?
Li1 O1 C1 C5 161.26(12) . . . . ?
Li1 O1 C1 C2 -18.81(19) . . . . ?
Li1 O1 C1 C2 167.61(12) 2_765 . . . ?
Li1 O3 N3 O5 -21.84(12) . . . . ?
Li1 O3 N3 O7 156.54(12) . . . . ?
